data_2211615
loop_
_publ_author_name
'Guang-Bo Che'
'Zhan-Lin Xu'
'Ng, Seik Weng'

_publ_section_title
;<i>catena</i>-Poly[[[aqua(pyrazino[2,3-<i>f</i>][1,10]phenanthroline-\k^2^<i>N</i>,<i>N</i>')copper(II)]-\m-terephthalato-\k^2^<i>O</i>:<i>O</i>']
 <i>N</i>,<i>N</i>-dimethylformamide monohydrate]
;
_journal_coeditor_code SJ2147
_journal_issue 12
_journal_name_full 'Acta Crystallographica Section E'
_journal_page_first m3194
_journal_page_last m3196
_journal_paper_doi 10.1107/S1600536806044928
_journal_volume 62
_journal_year 2006
_chemical_formula_iupac '[Cu (C8 H4 O4) (C14 H8 N4) (H2 O)] , C3 H7 N O , H2 O'
_chemical_formula_moiety 'C22 H14 Cu N4 O5 , C3 H7 N O , H2 O'
_chemical_formula_sum 'C25 H23 Cu N5 O7'
_chemical_formula_weight 569.02
_chemical_name_systematic
;
catena-Poly[[[aqua(pyrazino[2,3-f][1,10]phenanthroline-
\k^2^N,N')copper(II)]-\m-terephthalato-\k^2^O:O']
N,N-dimethylformamide monohydrate]
;
_space_group_IT_number 11
_symmetry_cell_setting monoclinic
_symmetry_space_group_name_Hall '-P 2yb'
_symmetry_space_group_name_H-M 'P 1 21/m 1'
_atom_sites_solution_hydrogens geom
_atom_sites_solution_primary direct
_atom_sites_solution_secondary difmap
_audit_creation_method SHELXL97
_cell_angle_alpha 90.00
_cell_angle_beta 92.78(2)
_cell_angle_gamma 90.00
_cell_formula_units_Z 2
_cell_length_a 7.275(4)
_cell_length_b 13.970(5)
_cell_length_c 11.794(5)
_cell_measurement_reflns_used 9444
_cell_measurement_temperature 293(2)
_cell_measurement_theta_max 27.5
_cell_measurement_theta_min 3.2
_cell_volume 1197.2(9)
_computing_cell_refinement PROCESS-AUTO
_computing_data_collection 'PROCESS-AUTO (Rigaku, 1998)'
_computing_data_reduction PROCESS-AUTO
_computing_molecular_graphics 'X-SEED (Barbour, 2001)'
_computing_publication_material 'publCIF (Westrip, 2006)'
_computing_structure_refinement 'SHELXL97 (Sheldrick, 1997)'
_computing_structure_solution 'SHELXS97 (Sheldrick, 1997)'
_diffrn_ambient_temperature 293(2)
_diffrn_measured_fraction_theta_full 1.00
_diffrn_measured_fraction_theta_max 1.00
_diffrn_measurement_device_type 'Rigaku R-AXIS RAPID IP'
_diffrn_measurement_method \w
_diffrn_radiation_monochromator graphite
_diffrn_radiation_source 'fine-focus sealed tube'
_diffrn_radiation_type MoK\a
_diffrn_radiation_wavelength 0.71073
_diffrn_reflns_av_R_equivalents 0.034
_diffrn_reflns_av_sigmaI/netI 0.028
_diffrn_reflns_limit_h_max 9
_diffrn_reflns_limit_h_min -9
_diffrn_reflns_limit_k_max 18
_diffrn_reflns_limit_k_min -16
_diffrn_reflns_limit_l_max 14
_diffrn_reflns_limit_l_min -15
_diffrn_reflns_number 11896
_diffrn_reflns_theta_full 27.5
_diffrn_reflns_theta_max 27.5
_diffrn_reflns_theta_min 3.2
_diffrn_standards_number 0
_exptl_absorpt_coefficient_mu 0.970
_exptl_absorpt_correction_T_max 0.909
_exptl_absorpt_correction_T_min 0.701
_exptl_absorpt_correction_type multi-scan
_exptl_absorpt_process_details '(ABSCOR; Higashi, 1995)'
_exptl_crystal_colour Green
_exptl_crystal_density_diffrn 1.578
_exptl_crystal_density_method 'not measured'
_exptl_crystal_description Block
_exptl_crystal_F_000 586
_exptl_crystal_size_max 0.21
_exptl_crystal_size_mid 0.19
_exptl_crystal_size_min 0.10
_refine_diff_density_max 0.85
_refine_diff_density_min -0.56
_refine_ls_extinction_method none
_refine_ls_goodness_of_fit_ref 1.08
_refine_ls_hydrogen_treatment mixed
_refine_ls_matrix_type full
_refine_ls_number_parameters 214
_refine_ls_number_reflns 2856
_refine_ls_number_restraints 58
_refine_ls_restrained_S_all 1.15
_refine_ls_R_factor_all 0.066
_refine_ls_R_factor_gt 0.050
_refine_ls_shift/su_max 0.001
_refine_ls_shift/su_mean 0.000
_refine_ls_structure_factor_coef Fsqd
_refine_ls_weighting_details 'calc w = 1/[\s^2^(Fo^2^)+(0.077P)^2^+0.8938P] where P=(Fo^2^+2Fc^2^)/3'
_refine_ls_weighting_scheme calc
_refine_ls_wR_factor_gt 0.134
_refine_ls_wR_factor_ref 0.144
_reflns_number_gt 2229
_reflns_number_total 2856
_reflns_threshold_expression I>2\s(I)
_cod_data_source_file sj2147.cif
_cod_data_source_block I
_cod_depositor_comments
;
The following automatic conversions were performed:
'_symmetry_cell_setting' value 'Monoclinic' changed to 'monoclinic'
according to '/home/saulius/struct/CIF-dictionaries/cif_core.dic'
dictionary named 'cif_core.dic' version 2.4.1 from 2010-06-29.

Automatic conversion script
Id: cif_fix_enum 1527 2010-12-29 10:47:43Z saulius 

The following automatic conversions were performed:

'_symmetry_cell_setting' value 'Monoclinic' changed to 'monoclinic'
according to /home/saulius/struct/CIF-dictionaries/cif_core.dic
dictionary named 'cif_core.dic' version 2.4.1 from 2010-06-29.

Automatic conversion script
Id: cif_fix_values 1715 2011-07-08 13:25:40Z adriana 
;
_cod_original_cell_volume 1197.0(10)
_cod_original_sg_symbol_H-M 'P 21/m'
_cod_database_code 2211615
_cod_database_fobs_code 2211615

loop_
_symmetry_equiv_pos_as_xyz
'x, y, z'
'-x, y+1/2, -z'
'-x, -y, -z'
'x, -y-1/2, z'

loop_
_atom_site_type_symbol
_atom_site_label
_atom_site_fract_x
_atom_site_fract_y
_atom_site_fract_z
_atom_site_U_iso_or_equiv
_atom_site_adp_type
_atom_site_calc_flag
_atom_site_refinement_flags
_atom_site_occupancy
_atom_site_disorder_assembly
_atom_site_disorder_group
Cu Cu1 0.35210(8) 0.2500 0.64318(4) 0.0386(2) Uani d S 1 . .
O O1 0.4201(4) 0.3484(2) 0.7528(2) 0.0575(7) Uani d . 1 . .
O O2 0.1446(4) 0.3936(2) 0.8086(2) 0.0617(8) Uani d . 1 . .
O O1W 0.6390(5) 0.2500 0.5738(3) 0.0607(11) Uani d SD 1 . .
H H1W1 0.662(7) 0.2500 0.5043(13) 0.073 Uiso d SD 1 . .
H H1W2 0.738(4) 0.2500 0.614(4) 0.073 Uiso d SD 1 . .
O O2W 0.9645(8) 0.260(4) 0.6961(5) 0.070(7) Uani d PD 0.50 A -1
H H2W1 1.036(10) 0.302(6) 0.726(7) 0.084 Uiso d PD 0.50 B -1
H H2W2 0.889(10) 0.242(9) 0.745(5) 0.084 Uiso d PD 0.50 C -1
N N1 0.2637(4) 0.34436(18) 0.5218(2) 0.0375(6) Uani d D 1 . .
N N2 0.0266(5) 0.3496(3) 0.1299(3) 0.0635(10) Uani d D 1 . .
C C1 0.3144(5) 0.3923(2) 0.8172(3) 0.0433(8) Uani d . 1 . .
C C2 0.4119(5) 0.4492(2) 0.9116(2) 0.0371(7) Uani d . 1 . .
C C3 0.6013(5) 0.4521(2) 0.9218(3) 0.0429(8) Uani d . 1 . .
H H3 0.6701 0.4200 0.8693 0.051 Uiso calc R 1 . .
C C4 0.6901(5) 0.5024(2) 1.0098(3) 0.0419(7) Uani d . 1 . .
H H4 0.8180 0.5039 1.0161 0.050 Uiso calc R 1 . .
C C5 0.1969(4) 0.30106(19) 0.4258(2) 0.0328(6) Uani d D 1 . .
C C6 0.1358(4) 0.3528(2) 0.3294(3) 0.0406(7) Uani d D 1 . .
C C7 0.1431(6) 0.4526(3) 0.3350(3) 0.0565(10) Uani d D 1 . .
H H7 0.1010 0.4894 0.2734 0.068 Uiso calc R 1 . .
C C8 0.2127(7) 0.4954(3) 0.4321(3) 0.0641(12) Uani d D 1 . .
H H8 0.2206 0.5618 0.4365 0.077 Uiso calc R 1 . .
C C9 0.2720(6) 0.4390(2) 0.5243(3) 0.0523(9) Uani d D 1 . .
H H9 0.3189 0.4690 0.5899 0.063 Uiso calc R 1 . .
C C10 0.0781(5) 0.2997(2) 0.2291(2) 0.0434(8) Uani d D 1 . .
C C11 -0.0069(5) 0.2992(2) 0.0540(3) 0.0437(8) Uani d D 1 . .
H H11 -0.0374 0.3286 -0.0151 0.052 Uiso calc R 1 . .
O O5 0.6708(10) 0.1582(4) 0.3734(5) 0.0651(17) Uani d PDU 0.50 D -2
N N3 0.5780(5) 0.2533(16) 0.2253(4) 0.0453(12) Uani d SDU 0.50 D -2
C C12 0.6065(15) 0.1672(18) 0.2728(10) 0.050(4) Uani d PDU 0.50 D -2
H H12 0.5782 0.1126 0.2304 0.060 Uiso calc PR 0.50 D -2
C C13 0.622(2) 0.3392(17) 0.2888(12) 0.054(4) Uani d PDU 0.50 D -2
H H13A 0.5098 0.3705 0.3079 0.080 Uiso calc PR 0.50 D -2
H H13B 0.6925 0.3813 0.2438 0.080 Uiso calc PR 0.50 D -2
H H13C 0.6917 0.3229 0.3572 0.080 Uiso calc PR 0.50 D -2
C C14 0.5053(9) 0.2628(15) 0.1094(5) 0.055(3) Uani d PDU 0.50 D -2
H H14A 0.5976 0.2901 0.0637 0.082 Uiso calc PR 0.50 D -2
H H14B 0.3992 0.3038 0.1075 0.082 Uiso calc PR 0.50 D -2
H H14C 0.4709 0.2009 0.0802 0.082 Uiso calc PR 0.50 D -2

loop_
_atom_site_aniso_label
_atom_site_aniso_U_11
_atom_site_aniso_U_22
_atom_site_aniso_U_33
_atom_site_aniso_U_12
_atom_site_aniso_U_13
_atom_site_aniso_U_23
Cu1 0.0572(4) 0.0337(3) 0.0237(3) 0.000 -0.0115(2) 0.000
O1 0.0702(18) 0.0646(17) 0.0363(12) 0.0002(14) -0.0127(12) -0.0222(12)
O2 0.0586(19) 0.0634(18) 0.0611(16) -0.0045(13) -0.0199(13) -0.0174(14)
O1W 0.043(2) 0.096(3) 0.042(2) 0.000 -0.0104(16) 0.000
O2W 0.071(3) 0.04(2) 0.094(4) 0.009(7) -0.046(3) 0.000(5)
N1 0.0464(16) 0.0332(13) 0.0321(13) 0.0022(11) -0.0057(11) -0.0004(10)
N2 0.059(2) 0.070(2) 0.062(2) 0.0172(17) 0.0069(17) 0.0347(19)
C1 0.063(2) 0.0354(16) 0.0301(15) -0.0047(15) -0.0139(15) 0.0002(12)
C2 0.0499(19) 0.0323(15) 0.0279(14) -0.0018(13) -0.0101(13) 0.0006(11)
C3 0.055(2) 0.0411(18) 0.0320(15) 0.0001(15) -0.0023(14) -0.0053(13)
C4 0.0433(19) 0.0434(18) 0.0384(16) -0.0021(14) -0.0059(14) -0.0036(13)
C5 0.0315(15) 0.0406(16) 0.0258(13) 0.0017(12) -0.0026(11) 0.0037(12)
C6 0.0361(17) 0.0518(19) 0.0338(15) 0.0054(14) -0.0001(13) 0.0084(14)
C7 0.071(3) 0.048(2) 0.051(2) 0.0125(18) -0.0009(19) 0.0167(17)
C8 0.100(4) 0.0336(18) 0.059(2) 0.006(2) 0.002(2) 0.0102(17)
C9 0.077(3) 0.0325(17) 0.0471(19) -0.0009(17) -0.0033(18) -0.0013(14)
C10 0.0347(17) 0.070(2) 0.0246(14) 0.0052(15) -0.0043(12) 0.0070(14)
C11 0.0313(17) 0.0469(19) 0.053(2) 0.0046(14) 0.0034(15) 0.0080(16)
O5 0.095(5) 0.050(3) 0.049(3) 0.014(3) 0.002(3) 0.003(2)
N3 0.048(2) 0.043(3) 0.045(2) 0.003(8) 0.0017(18) -0.003(8)
C12 0.056(7) 0.058(8) 0.038(5) 0.001(5) 0.009(5) -0.003(5)
C13 0.062(7) 0.042(6) 0.056(7) -0.003(5) 0.004(5) 0.001(6)
C14 0.054(3) 0.059(10) 0.051(3) 0.001(5) 0.002(3) 0.006(4)

loop_
_atom_type_symbol
_atom_type_description
_atom_type_scat_dispersion_real
_atom_type_scat_dispersion_imag
_atom_type_scat_source
C C 0.0033 0.0016 'International Tables Vol C Tables 4.2.6.8 and 6.1.1.4'
H H 0.0000 0.0000 'International Tables Vol C Tables 4.2.6.8 and 6.1.1.4'
N N 0.0061 0.0033 'International Tables Vol C Tables 4.2.6.8 and 6.1.1.4'
O O 0.0106 0.0060 'International Tables Vol C Tables 4.2.6.8 and 6.1.1.4'
Cu Cu 0.3201 1.2651 'International Tables Vol C Tables 4.2.6.8 and 6.1.1.4'

loop_
_geom_angle_atom_site_label_1
_geom_angle_atom_site_label_2
_geom_angle_atom_site_label_3
_geom_angle_site_symmetry_1
_geom_angle_site_symmetry_3
_geom_angle
_geom_angle_publ_flag
O1 Cu1 O1 . 4_565 90.5(2) yes
O1 Cu1 O1W . . 91.8(2) yes
O1 Cu1 N1 . . 94.10(10) yes
O1 Cu1 N1 . 4_565 174.70(10) yes
O1W Cu1 N1 . . 90.60(10) yes
O1W Cu1 N1 . 4_565 90.60(10) ?
N1 Cu1 N1 . 4_565 81.10(10) yes
C1 O1 Cu1 . . 127.1(3) ?
Cu1 O1W H1W1 . . 125(4) ?
Cu1 O1W H1W2 . . 125(3) ?
H1W1 O1W H1W2 . . 110(2) ?
H2W1 O2W H2W2 . . 109(2) ?
C9 N1 C5 . . 118.7(3) ?
C9 N1 Cu1 . . 128.4(2) ?
C5 N1 Cu1 . . 112.88(19) ?
C11 N2 C10 . . 112.5(4) ?
O2 C1 O1 . . 126.3(3) ?
O2 C1 C2 . . 118.9(3) ?
O1 C1 C2 . . 114.8(3) ?
C3 C2 C4 . 3_667 119.4(3) ?
C3 C2 C1 . . 120.6(3) ?
C4 C2 C1 3_667 . 119.9(3) ?
C2 C3 C4 . . 120.5(3) ?
C2 C3 H3 . . 119.7 ?
C4 C3 H3 . . 119.7 ?
C3 C4 C2 . 3_667 120.1(3) ?
C3 C4 H4 . . 120.0 ?
C2 C4 H4 3_667 . 120.0 ?
N1 C5 C6 . . 122.4(3) ?
N1 C5 C5 . 4_565 116.57(15) ?
C6 C5 C5 . 4_565 121.04(18) ?
C7 C6 C5 . . 117.8(3) ?
C7 C6 C10 . . 124.1(3) ?
C5 C6 C10 . . 118.0(3) ?
C8 C7 C6 . . 119.2(3) ?
C8 C7 H7 . . 120.4 ?
C6 C7 H7 . . 120.4 ?
C7 C8 C9 . . 119.6(3) ?
C7 C8 H8 . . 120.2 ?
C9 C8 H8 . . 120.2 ?
N1 C9 C8 . . 122.3(3) ?
N1 C9 H9 . . 118.8 ?
C8 C9 H9 . . 118.8 ?
C10 C10 N2 4_565 . 119.9(2) ?
C10 C10 C6 4_565 . 120.97(17) ?
N2 C10 C6 . . 119.1(3) ?
N2 C11 C11 . 4_565 127.5(2) ?
N2 C11 H11 . . 116.2 ?
C11 C11 H11 4_565 . 116.2 ?
C12 N3 C13 . . 120.3(5) ?
C12 N3 C14 . . 121.3(11) ?
C13 N3 C14 . . 118.4(11) ?
O5 C12 N3 . . 121.8(15) ?
O5 C12 H12 . . 119.1 ?
N3 C12 H12 . . 119.1 ?
N3 C13 H13A . . 109.5 ?
N3 C13 H13B . . 109.5 ?
H13A C13 H13B . . 109.5 ?
N3 C13 H13C . . 109.5 ?
H13A C13 H13C . . 109.5 ?
H13B C13 H13C . . 109.5 ?
N3 C14 H14A . . 109.5 ?
N3 C14 H14B . . 109.5 ?
H14A C14 H14B . . 109.5 ?
N3 C14 H14C . . 109.5 ?
H14A C14 H14C . . 109.5 ?
H14B C14 H14C . . 109.5 ?

loop_
_geom_bond_atom_site_label_1
_geom_bond_atom_site_label_2
_geom_bond_site_symmetry_2
_geom_bond_distance
_geom_bond_publ_flag
Cu1 O1 . 1.934(2) yes
Cu1 O1 4_565 1.934(2) ?
Cu1 N1 . 2.028(3) yes
Cu1 N1 4_565 2.028(3) ?
Cu1 O1W . 2.279(4) yes
O1 C1 . 1.265(4) ?
O2 C1 . 1.235(5) ?
O1W H1W1 . 0.840(10) ?
O1W H1W2 . 0.850(10) ?
O2W H2W1 . 0.850(10) ?
O2W H2W2 . 0.860(10) ?
N1 C9 . 1.324(4) ?
N1 C5 . 1.353(3) ?
N2 C11 . 1.156(5) ?
N2 C10 . 1.397(4) ?
C1 C2 . 1.516(4) ?
C2 C3 . 1.378(5) ?
C2 C4 3_667 1.391(5) ?
C3 C4 . 1.387(4) ?
C3 H3 . 0.9300 ?
C4 C2 3_667 1.391(5) ?
C4 H4 . 0.9300 ?
C5 C6 . 1.401(4) ?
C5 C5 4_565 1.426(5) ?
C6 C7 . 1.396(5) ?
C6 C10 . 1.442(4) ?
C7 C8 . 1.368(5) ?
C7 H7 . 0.9300 ?
C8 C9 . 1.394(5) ?
C8 H8 . 0.9300 ?
C9 H9 . 0.9300 ?
C10 C10 4_565 1.388(6) ?
C11 C11 4_565 1.374(6) ?
C11 H11 . 0.9300 ?
O5 C12 . 1.261(10) ?
N3 C12 . 1.338(9) ?
N3 C13 . 1.442(9) ?
N3 C14 . 1.448(6) ?
C12 H12 . 0.9300 ?
C13 H13A . 0.9600 ?
C13 H13B . 0.9600 ?
C13 H13C . 0.9600 ?
C14 H14A . 0.9600 ?
C14 H14B . 0.9600 ?
C14 H14C . 0.9600 ?

loop_
_geom_hbond_atom_site_label_D
_geom_hbond_atom_site_label_H
_geom_hbond_atom_site_label_A
_geom_hbond_site_symmetry_A
_geom_hbond_distance_DH
_geom_hbond_distance_HA
_geom_hbond_distance_DA
_geom_hbond_angle_DHA
_geom_hbond_publ_flag
O1W H1W1 O5 . 0.840(10) 2.010(10) 2.708(7) 140.0(10) yes
O1W H1W2 O2W . 0.850(10) 1.870(10) 2.716(7) 175(3) yes
O2W H2W1 O2 1_655 0.850(10) 1.77(5) 2.61(4) 167(9) yes

loop_
_geom_torsion_atom_site_label_1
_geom_torsion_atom_site_label_2
_geom_torsion_atom_site_label_3
_geom_torsion_atom_site_label_4
_geom_torsion_site_symmetry_1
_geom_torsion_site_symmetry_4
_geom_torsion
O1 Cu1 O1 C1 4_565 . -95.8(3)
N1 Cu1 O1 C1 . . 81.6(3)
O1W Cu1 O1 C1 . . 172.4(3)
O1 Cu1 N1 C9 . . 4.8(3)
N1 Cu1 N1 C9 4_565 . -177.6(3)
O1W Cu1 N1 C9 . . -87.1(3)
O1 Cu1 N1 C5 . . -178.6(2)
N1 Cu1 N1 C5 4_565 . -0.9(3)
O1W Cu1 N1 C5 . . 89.6(2)
Cu1 O1 C1 O2 . . -14.0(5)
Cu1 O1 C1 C2 . . 167.1(2)
O2 C1 C2 C3 . . -177.9(3)
O1 C1 C2 C3 . . 1.1(4)
O2 C1 C2 C4 . 3_667 3.4(5)
O1 C1 C2 C4 . 3_667 -177.6(3)
C4 C2 C3 C4 3_667 . 0.2(5)
C1 C2 C3 C4 . . -178.5(3)
C2 C3 C4 C2 . 3_667 -0.2(5)
C9 N1 C5 C6 . . -0.2(5)
Cu1 N1 C5 C6 . . -177.2(2)
C9 N1 C5 C5 . 4_565 177.8(3)
Cu1 N1 C5 C5 . 4_565 0.8(2)
N1 C5 C6 C7 . . -0.9(5)
C5 C5 C6 C7 4_565 . -178.8(3)
N1 C5 C6 C10 . . 176.1(3)
C5 C5 C6 C10 4_565 . -1.8(4)
C5 C6 C7 C8 . . 1.6(6)
C10 C6 C7 C8 . . -175.2(4)
C6 C7 C8 C9 . . -1.2(7)
C5 N1 C9 C8 . . 0.6(6)
Cu1 N1 C9 C8 . . 177.1(3)
C7 C8 C9 N1 . . 0.1(7)
C11 N2 C10 C10 . 4_565 -2.2(4)
C11 N2 C10 C6 . . 176.0(3)
C7 C6 C10 C10 . 4_565 178.6(3)
C5 C6 C10 C10 . 4_565 1.8(4)
C7 C6 C10 N2 . . 0.4(5)
C5 C6 C10 N2 . . -176.4(3)
C10 N2 C11 C11 . 4_565 2.4(4)
C13 N3 C12 O5 . . 0.3(3)
C14 N3 C12 O5 . . 179.6(3)
